data_1505386
loop_
_publ_author_name
'L\'elias-Vanderperre, Anne'
'Chambron, Jean-Claude'
'Espinosa, Enrique'
'Terrier, Peran'
'Leize-Wagner, Emmanuelle'

_publ_section_title
;
 Macrotricycles featuring a pi-basic tetrahedral cavity: preference for
 NH4+ detected by electrospray ionization mass spectrometry.
;
_journal_issue 16
_journal_name_full 'Organic letters'
_journal_page_first 2961
_journal_page_last 2964
_journal_paper_doi 10.1021/ol070498a
_journal_volume 9
_journal_year 2007
_chemical_formula_moiety 'C39 H42 O6 S3'
_chemical_formula_sum 'C39 H42 O6 S3'
_chemical_formula_weight 702.91
_chemical_name_systematic
;
 ?
;
_space_group_IT_number 19
_symmetry_cell_setting orthorhombic
_symmetry_space_group_name_Hall 'P 2ac 2ab'
_symmetry_space_group_name_H-M 'P 21 21 21'
_atom_sites_solution_hydrogens geom
_atom_sites_solution_primary direct
_atom_sites_solution_secondary difmap
_audit_creation_method SHELXL-97
_cell_angle_alpha 90.00
_cell_angle_beta 90.00
_cell_angle_gamma 90.00
_cell_formula_units_Z 4
_cell_length_a 9.6672(4)
_cell_length_b 15.3296(7)
_cell_length_c 22.8756(11)
_cell_measurement_reflns_used 46652
_cell_measurement_temperature 100(2)
_cell_measurement_theta_max 30.034
_cell_measurement_theta_min 0.407
_cell_volume 3390.0(3)
_computing_cell_refinement HKL2000
_computing_data_collection collect
_computing_data_reduction HKL2000
_computing_publication_material 'SHELXL-97 (Sheldrick, 1997)'
_computing_structure_refinement 'SHELXL-97 (Sheldrick, 1997)'
_computing_structure_solution SIR92
_diffrn_ambient_temperature 100(2)
_diffrn_measured_fraction_theta_full 0.998
_diffrn_measured_fraction_theta_max 0.998
_diffrn_measurement_device_type 'BRUKER KAPPACCD'
_diffrn_measurement_method '/w scan'
_diffrn_radiation_monochromator graphite
_diffrn_radiation_source 'fine-focus sealed tube'
_diffrn_radiation_type MoK\a
_diffrn_radiation_wavelength 0.71073
_diffrn_reflns_av_R_equivalents 0.0000
_diffrn_reflns_av_sigmaI/netI 0.0232
_diffrn_reflns_limit_h_max 13
_diffrn_reflns_limit_h_min -13
_diffrn_reflns_limit_k_max 21
_diffrn_reflns_limit_k_min -21
_diffrn_reflns_limit_l_max 32
_diffrn_reflns_limit_l_min -32
_diffrn_reflns_number 9919
_diffrn_reflns_theta_full 30.04
_diffrn_reflns_theta_max 30.04
_diffrn_reflns_theta_min 2.22
_exptl_absorpt_coefficient_mu 0.267
_exptl_absorpt_correction_type none
_exptl_crystal_colour colourless
_exptl_crystal_density_diffrn 1.377
_exptl_crystal_density_method 'not measured'
_exptl_crystal_description block
_exptl_crystal_F_000 1488
_exptl_crystal_size_max 0.4
_exptl_crystal_size_mid 0.3
_exptl_crystal_size_min 0.2
_refine_diff_density_max 0.256
_refine_diff_density_min -0.216
_refine_diff_density_rms 0.041
_refine_ls_abs_structure_details 'Flack H D (1983), Acta Cryst. A39, 876-881'
_refine_ls_abs_structure_Flack -0.04(3)
_refine_ls_extinction_method none
_refine_ls_goodness_of_fit_ref 1.036
_refine_ls_hydrogen_treatment constr
_refine_ls_matrix_type full
_refine_ls_number_parameters 433
_refine_ls_number_reflns 9919
_refine_ls_number_restraints 0
_refine_ls_restrained_S_all 1.036
_refine_ls_R_factor_all 0.0290
_refine_ls_R_factor_gt 0.0268
_refine_ls_shift/su_max 0.002
_refine_ls_shift/su_mean 0.000
_refine_ls_structure_factor_coef Fsqd
_refine_ls_weighting_details 'calc w=1/[\s^2^(Fo^2^)+(0.0320P)^2^+1.0168P] where P=(Fo^2^+2Fc^2^)/3'
_refine_ls_weighting_scheme calc
_refine_ls_wR_factor_gt 0.0663
_refine_ls_wR_factor_ref 0.0675
_reflns_number_gt 9477
_reflns_number_total 9919
_reflns_threshold_expression >2sigma(I)
_cod_data_source_file ol070498a-file001.cif
_cod_data_source_block 06av92
_cod_database_code 1505386

loop_
_symmetry_equiv_pos_as_xyz
'x, y, z'
'-x+1/2, -y, z+1/2'
'x+1/2, -y+1/2, -z'
'-x, y+1/2, -z+1/2'

loop_
_atom_site_label
_atom_site_type_symbol
_atom_site_fract_x
_atom_site_fract_y
_atom_site_fract_z
_atom_site_U_iso_or_equiv
_atom_site_adp_type
_atom_site_occupancy
_atom_site_symmetry_multiplicity
_atom_site_calc_flag
_atom_site_refinement_flags
S1B S 0.59772(3) 1.15031(2) 0.521921(13) 0.01750(6) Uani 1 1 d .
S1C S 0.86210(4) 0.774425(19) 0.509071(13) 0.01901(6) Uani 1 1 d .
S1A S 1.25171(3) 1.082000(19) 0.558245(13) 0.01771(6) Uani 1 1 d .
O1B O 0.96411(9) 1.23487(6) 0.29520(4) 0.01744(17) Uani 1 1 d .
O2C O 1.14218(9) 0.80167(6) 0.32189(4) 0.01773(17) Uani 1 1 d .
O2B O 0.57662(9) 1.03713(6) 0.31194(4) 0.01846(17) Uani 1 1 d .
O1A O 1.33992(10) 0.88695(6) 0.31518(4) 0.01943(18) Uani 1 1 d .
O1C O 0.74795(10) 0.95895(6) 0.25841(4) 0.01807(17) Uani 1 1 d .
C6D C 0.90608(12) 1.08373(7) 0.60899(5) 0.0135(2) Uani 1 1 d .
C8C C 0.81021(13) 0.81060(8) 0.58240(5) 0.0158(2) Uani 1 1 d .
H8C1 H 0.7095 0.8012 0.5871 0.019 Uiso 1 1 calc R
H8C2 H 0.8581 0.7741 0.6118 0.019 Uiso 1 1 calc R
C8A C 1.15901(12) 1.04825(8) 0.62457(5) 0.0161(2) Uani 1 1 d .
H8A1 H 1.2099 0.9994 0.6430 0.019 Uiso 1 1 calc R
H8A2 H 1.1587 1.0975 0.6526 0.019 Uiso 1 1 calc R
C5D C 0.76897(12) 1.05718(7) 0.59961(5) 0.0133(2) Uani 1 1 d .
O2A O 1.15455(10) 1.17786(6) 0.34089(4) 0.01976(18) Uani 1 1 d .
C6B C 0.85392(13) 1.20963(8) 0.38747(5) 0.0165(2) Uani 1 1 d .
H6B H 0.9167 1.2490 0.4055 0.020 Uiso 1 1 calc R
C2C C 0.93755(13) 0.88034(8) 0.28932(5) 0.0171(2) Uani 1 1 d .
H2C H 0.9745 0.8885 0.2512 0.020 Uiso 1 1 calc R
C3A C 1.19663(13) 1.09782(8) 0.36150(5) 0.0168(2) Uani 1 1 d .
C12D C 0.93715(14) 1.21003(8) 0.68064(6) 0.0190(2) Uani 1 1 d .
H12A H 0.9611 1.2721 0.6829 0.029 Uiso 1 1 calc R
H12B H 1.0034 1.1761 0.7037 0.029 Uiso 1 1 calc R
H12C H 0.8437 1.2012 0.6962 0.029 Uiso 1 1 calc R
C7B C 0.75967(14) 1.17832(8) 0.48656(5) 0.0178(2) Uani 1 1 d .
H7B1 H 0.7830 1.2397 0.4957 0.021 Uiso 1 1 calc R
H7B2 H 0.8343 1.1410 0.5024 0.021 Uiso 1 1 calc R
C4B C 0.66094(13) 1.11087(8) 0.39358(5) 0.0167(2) Uani 1 1 d .
H4B H 0.5912 1.0825 0.4158 0.020 Uiso 1 1 calc R
C1D C 1.01138(12) 1.01995(8) 0.61370(5) 0.0138(2) Uani 1 1 d .
C3B C 0.67056(12) 1.09611(8) 0.33343(5) 0.0159(2) Uani 1 1 d .
C11D C 0.94221(13) 1.17993(8) 0.61656(5) 0.0155(2) Uani 1 1 d .
H11A H 0.8767 1.2155 0.5934 0.019 Uiso 1 1 calc R
H11B H 1.0363 1.1903 0.6009 0.019 Uiso 1 1 calc R
C8B C 0.65475(12) 1.12440(8) 0.59663(5) 0.0146(2) Uani 1 1 d .
H8B1 H 0.6873 1.1787 0.6156 0.018 Uiso 1 1 calc R
H8B2 H 0.5744 1.1027 0.6192 0.018 Uiso 1 1 calc R
C4A C 1.19355(13) 1.08708(8) 0.42215(6) 0.0178(2) Uani 1 1 d .
H4A H 1.1593 1.1324 0.4465 0.021 Uiso 1 1 calc R
C7D C 1.08933(13) 0.86064(8) 0.61601(5) 0.0171(2) Uani 1 1 d .
H7D1 H 1.1813 0.8848 0.6060 0.021 Uiso 1 1 calc R
H7D2 H 1.0706 0.8112 0.5893 0.021 Uiso 1 1 calc R
C5C C 0.82697(12) 0.85438(8) 0.40097(5) 0.0158(2) Uani 1 1 d .
C9D C 0.58622(12) 0.94041(8) 0.58424(5) 0.0166(2) Uani 1 1 d .
H9D1 H 0.5817 0.8891 0.5580 0.020 Uiso 1 1 calc R
H9D2 H 0.5335 0.9885 0.5658 0.020 Uiso 1 1 calc R
C4D C 0.73668(12) 0.96808(7) 0.59177(5) 0.0137(2) Uani 1 1 d .
C1A C 1.29043(12) 0.95488(8) 0.35028(6) 0.0172(2) Uani 1 1 d .
C2B C 0.76969(12) 1.13777(8) 0.29964(5) 0.0166(2) Uani 1 1 d .
H2B H 0.7752 1.1284 0.2586 0.020 Uiso 1 1 calc R
C1C C 0.80587(13) 0.91136(8) 0.30337(5) 0.0154(2) Uani 1 1 d .
C6C C 0.74753(13) 0.89644(8) 0.35789(5) 0.0169(2) Uani 1 1 d .
H6C H 0.6554 0.9144 0.3660 0.020 Uiso 1 1 calc R
C4C C 0.95995(13) 0.82551(8) 0.38809(5) 0.0166(2) Uani 1 1 d .
H4C H 1.0141 0.7978 0.4173 0.020 Uiso 1 1 calc R
C3D C 0.84249(12) 0.90545(7) 0.59435(5) 0.0135(2) Uani 1 1 d .
C1B C 0.86105(13) 1.19393(8) 0.32815(5) 0.0160(2) Uani 1 1 d .
C7C C 0.76665(13) 0.84850(8) 0.46198(5) 0.0185(2) Uani 1 1 d .
H7C1 H 0.6695 0.8285 0.4593 0.022 Uiso 1 1 calc R
H7C2 H 0.7665 0.9073 0.4798 0.022 Uiso 1 1 calc R
C3C C 1.01331(13) 0.83750(8) 0.33200(5) 0.0160(2) Uani 1 1 d .
C2D C 0.97993(12) 0.93076(8) 0.60696(5) 0.0142(2) Uani 1 1 d .
C2 C 1.08118(14) 1.18203(9) 0.28712(5) 0.0192(2) Uani 1 1 d .
H2A1 H 1.1411 1.2070 0.2563 0.023 Uiso 1 1 calc R
H2B1 H 1.0527 1.1228 0.2749 0.023 Uiso 1 1 calc R
C8D C 1.09161(16) 0.82706(9) 0.67957(6) 0.0238(3) Uani 1 1 d .
H8D1 H 1.1632 0.7822 0.6836 0.036 Uiso 1 1 calc R
H8D2 H 1.0012 0.8020 0.6894 0.036 Uiso 1 1 calc R
H8D3 H 1.1118 0.8756 0.7061 0.036 Uiso 1 1 calc R
C10D C 0.51985(13) 0.91727(9) 0.64341(6) 0.0206(2) Uani 1 1 d .
H10A H 0.4234 0.8998 0.6373 0.031 Uiso 1 1 calc R
H10B H 0.5229 0.9683 0.6692 0.031 Uiso 1 1 calc R
H10C H 0.5709 0.8690 0.6614 0.031 Uiso 1 1 calc R
C5A C 1.24096(13) 1.00945(8) 0.44670(5) 0.0175(2) Uani 1 1 d .
C6A C 1.29066(13) 0.94334(8) 0.41014(6) 0.0183(2) Uani 1 1 d .
H6A H 1.3246 0.8905 0.4265 0.022 Uiso 1 1 calc R
C1 C 1.23475(13) 0.84427(8) 0.28360(5) 0.0180(2) Uani 1 1 d .
H1A H 1.2766 0.8010 0.2568 0.022 Uiso 1 1 calc R
H1B H 1.1835 0.8874 0.2597 0.022 Uiso 1 1 calc R
C5B C 0.75311(13) 1.16691(7) 0.42087(5) 0.0162(2) Uani 1 1 d .
C7A C 1.22702(14) 0.98854(8) 0.51084(6) 0.0196(2) Uani 1 1 d .
H7A1 H 1.2958 0.9432 0.5212 0.024 Uiso 1 1 calc R
H7A2 H 1.1339 0.9639 0.5180 0.024 Uiso 1 1 calc R
C3 C 0.61050(13) 0.98862(9) 0.26110(5) 0.0190(2) Uani 1 1 d .
H3A H 0.5481 0.9375 0.2588 0.023 Uiso 1 1 calc R
H3B H 0.5923 1.0254 0.2264 0.023 Uiso 1 1 calc R
C2A C 1.24537(14) 1.03219(8) 0.32478(5) 0.0177(2) Uani 1 1 d .
H2A H 1.2478 1.0400 0.2836 0.021 Uiso 1 1 calc R

loop_
_atom_site_aniso_label
_atom_site_aniso_U_11
_atom_site_aniso_U_22
_atom_site_aniso_U_33
_atom_site_aniso_U_23
_atom_site_aniso_U_13
_atom_site_aniso_U_12
S1B 0.01570(12) 0.02244(14) 0.01437(13) 0.00202(11) 0.00125(10) 0.00349(11)
S1C 0.02884(16) 0.01385(12) 0.01433(12) 0.00058(10) 0.00159(11) 0.00335(11)
S1A 0.01585(12) 0.01873(13) 0.01854(13) -0.00196(10) 0.00273(11) -0.00291(11)
O1B 0.0185(4) 0.0167(4) 0.0171(4) 0.0045(3) 0.0032(3) -0.0004(3)
O2C 0.0168(4) 0.0182(4) 0.0182(4) 0.0020(3) 0.0039(3) 0.0030(3)
O2B 0.0157(4) 0.0206(4) 0.0191(4) -0.0045(3) -0.0011(3) -0.0013(3)
O1A 0.0184(4) 0.0183(4) 0.0216(4) -0.0055(3) 0.0030(4) 0.0022(3)
O1C 0.0190(4) 0.0211(4) 0.0141(4) 0.0012(3) -0.0010(3) 0.0031(4)
C6D 0.0156(5) 0.0141(5) 0.0107(4) -0.0006(4) 0.0002(4) 0.0000(4)
C8C 0.0201(5) 0.0133(5) 0.0139(5) 0.0007(4) 0.0016(4) -0.0004(4)
C8A 0.0148(5) 0.0182(5) 0.0151(5) -0.0002(4) -0.0011(4) -0.0009(4)
C5D 0.0146(5) 0.0144(5) 0.0107(5) 0.0000(4) 0.0009(4) 0.0012(4)
O2A 0.0242(4) 0.0147(4) 0.0204(4) 0.0005(3) -0.0046(4) 0.0006(3)
C6B 0.0180(5) 0.0148(5) 0.0165(5) -0.0007(4) 0.0001(4) -0.0009(4)
C2C 0.0197(5) 0.0158(5) 0.0156(5) -0.0008(4) 0.0016(4) 0.0009(4)
C3A 0.0161(5) 0.0141(5) 0.0201(6) -0.0005(4) -0.0001(4) -0.0014(4)
C12D 0.0217(6) 0.0177(6) 0.0176(5) -0.0034(4) -0.0008(5) -0.0009(5)
C7B 0.0202(5) 0.0193(5) 0.0138(5) -0.0004(4) 0.0017(5) -0.0025(5)
C4B 0.0171(5) 0.0163(5) 0.0166(5) 0.0014(4) 0.0011(4) -0.0007(4)
C1D 0.0140(5) 0.0169(5) 0.0107(5) 0.0004(4) -0.0002(4) -0.0005(4)
C3B 0.0149(5) 0.0155(5) 0.0172(5) -0.0003(4) -0.0020(4) 0.0003(4)
C11D 0.0173(5) 0.0133(5) 0.0159(5) -0.0011(4) -0.0006(4) -0.0012(4)
C8B 0.0155(5) 0.0155(5) 0.0129(5) 0.0000(4) 0.0016(4) 0.0018(4)
C4A 0.0177(5) 0.0154(5) 0.0204(5) -0.0027(4) 0.0016(4) 0.0000(4)
C7D 0.0168(5) 0.0157(5) 0.0188(5) 0.0010(4) -0.0010(4) 0.0022(4)
C5C 0.0179(5) 0.0153(5) 0.0143(5) 0.0005(4) 0.0006(4) -0.0010(4)
C9D 0.0144(5) 0.0156(5) 0.0198(5) -0.0003(4) 0.0002(4) -0.0015(4)
C4D 0.0143(5) 0.0144(5) 0.0125(5) 0.0002(4) 0.0009(4) 0.0003(4)
C1A 0.0163(5) 0.0165(5) 0.0188(5) -0.0039(4) 0.0033(4) -0.0002(4)
C2B 0.0190(5) 0.0178(5) 0.0129(5) 0.0001(4) 0.0003(4) 0.0021(4)
C1C 0.0184(5) 0.0137(5) 0.0142(5) -0.0002(4) -0.0021(4) 0.0000(4)
C6C 0.0165(5) 0.0171(5) 0.0171(5) -0.0008(4) 0.0006(4) 0.0006(5)
C4C 0.0187(5) 0.0165(5) 0.0144(5) 0.0016(4) 0.0006(4) 0.0017(4)
C3D 0.0154(5) 0.0126(5) 0.0127(5) 0.0011(4) 0.0020(4) -0.0013(4)
C1B 0.0171(5) 0.0149(5) 0.0160(5) 0.0039(4) 0.0016(4) 0.0005(4)
C7C 0.0196(6) 0.0210(5) 0.0148(5) 0.0020(4) 0.0008(4) 0.0019(5)
C3C 0.0166(5) 0.0135(5) 0.0179(5) -0.0020(4) 0.0010(4) 0.0015(4)
C2D 0.0153(5) 0.0159(5) 0.0112(5) 0.0012(4) 0.0012(4) 0.0017(4)
C2 0.0205(6) 0.0200(6) 0.0170(5) 0.0004(4) 0.0020(5) 0.0002(5)
C8D 0.0302(7) 0.0212(6) 0.0200(6) 0.0029(5) -0.0056(5) 0.0061(5)
C10D 0.0155(5) 0.0228(6) 0.0235(6) 0.0022(5) 0.0051(5) -0.0008(5)
C5A 0.0177(5) 0.0173(5) 0.0176(5) -0.0005(4) 0.0017(5) -0.0014(5)
C6A 0.0191(5) 0.0156(5) 0.0203(6) -0.0003(4) 0.0013(4) 0.0007(4)
C1 0.0194(5) 0.0204(5) 0.0141(5) -0.0011(4) 0.0036(4) 0.0000(5)
C5B 0.0183(5) 0.0160(5) 0.0144(5) 0.0003(4) 0.0015(4) 0.0020(5)
C7A 0.0251(6) 0.0165(5) 0.0172(5) -0.0013(4) 0.0027(5) 0.0002(5)
C3 0.0185(6) 0.0228(6) 0.0157(5) -0.0042(4) -0.0041(4) 0.0010(5)
C2A 0.0174(5) 0.0187(5) 0.0172(5) -0.0003(4) 0.0019(5) -0.0014(5)

loop_
_atom_type_symbol
_atom_type_description
_atom_type_scat_dispersion_real
_atom_type_scat_dispersion_imag
_atom_type_scat_source
C C 0.0033 0.0016 'International Tables Vol C Tables 4.2.6.8 and 6.1.1.4'
H H 0.0000 0.0000 'International Tables Vol C Tables 4.2.6.8 and 6.1.1.4'
O O 0.0106 0.0060 'International Tables Vol C Tables 4.2.6.8 and 6.1.1.4'
S S 0.1246 0.1234 'International Tables Vol C Tables 4.2.6.8 and 6.1.1.4'

loop_
_geom_angle_atom_site_label_1
_geom_angle_atom_site_label_2
_geom_angle_atom_site_label_3
_geom_angle
C7B S1B C8B 101.94(6)
C7C S1C C8C 102.36(6)
C7A S1A C8A 101.97(6)
C1B O1B C2 112.73(9)
C3C O2C C1 119.44(10)
C3B O2B C3 119.08(10)
C1A O1A C1 113.16(9)
C1C O1C C3 121.46(10)
C5D C6D C1D 119.38(11)
C5D C6D C11D 120.94(10)
C1D C6D C11D 119.64(10)
C3D C8C S1C 113.53(8)
C3D C8C H8C1 108.9
S1C C8C H8C1 108.9
C3D C8C H8C2 108.9
S1C C8C H8C2 108.9
H8C1 C8C H8C2 107.7
C1D C8A S1A 113.91(8)
C1D C8A H8A1 108.8
S1A C8A H8A1 108.8
C1D C8A H8A2 108.8
S1A C8A H8A2 108.8
H8A1 C8A H8A2 107.7
C6D C5D C4D 120.58(11)
C6D C5D C8B 119.94(10)
C4D C5D C8B 119.47(10)
C3A O2A C2 118.96(10)
C1B C6B C5B 119.31(11)
C1B C6B H6B 120.3
C5B C6B H6B 120.3
C3C C2C C1C 118.75(11)
C3C C2C H2C 120.6
C1C C2C H2C 120.6
O2A C3A C2A 122.51(11)
O2A C3A C4A 116.04(11)
C2A C3A C4A 121.39(11)
C11D C12D H12A 109.5
C11D C12D H12B 109.5
H12A C12D H12B 109.5
C11D C12D H12C 109.5
H12A C12D H12C 109.5
H12B C12D H12C 109.5
C5B C7B S1B 112.28(9)
C5B C7B H7B1 109.1
S1B C7B H7B1 109.1
C5B C7B H7B2 109.1
S1B C7B H7B2 109.1
H7B1 C7B H7B2 107.9
C5B C4B C3B 120.06(11)
C5B C4B H4B 120.0
C3B C4B H4B 120.0
C2D C1D C6D 120.44(11)
C2D C1D C8A 120.00(10)
C6D C1D C8A 119.54(10)
O2B C3B C2B 124.12(11)
O2B C3B C4B 114.53(11)
C2B C3B C4B 121.34(11)
C6D C11D C12D 113.04(10)
C6D C11D H11A 109.0
C12D C11D H11A 109.0
C6D C11D H11B 109.0
C12D C11D H11B 109.0
H11A C11D H11B 107.8
C5D C8B S1B 114.07(8)
C5D C8B H8B1 108.7
S1B C8B H8B1 108.7
C5D C8B H8B2 108.7
S1B C8B H8B2 108.7
H8B1 C8B H8B2 107.6
C5A C4A C3A 119.59(11)
C5A C4A H4A 120.2
C3A C4A H4A 120.2
C2D C7D C8D 111.94(10)
C2D C7D H7D1 109.2
C8D C7D H7D1 109.2
C2D C7D H7D2 109.2
C8D C7D H7D2 109.2
H7D1 C7D H7D2 107.9
C4C C5C C6C 120.14(11)
C4C C5C C7C 122.13(11)
C6C C5C C7C 117.56(11)
C4D C9D C10D 111.25(10)
C4D C9D H9D1 109.4
C10D C9D H9D1 109.4
C4D C9D H9D2 109.4
C10D C9D H9D2 109.4
H9D1 C9D H9D2 108.0
C3D C4D C5D 119.66(11)
C3D C4D C9D 120.63(10)
C5D C4D C9D 119.61(10)
C6A C1A C2A 121.71(11)
C6A C1A O1A 118.24(11)
C2A C1A O1A 120.03(11)
C3B C2B C1B 117.45(11)
C3B C2B H2B 121.3
C1B C2B H2B 121.3
O1C C1C C6C 126.31(11)
O1C C1C C2C 112.23(11)
C6C C1C C2C 121.41(11)
C1C C6C C5C 118.92(11)
C1C C6C H6C 120.5
C5C C6C H6C 120.5
C5C C4C C3C 119.64(11)
C5C C4C H4C 120.2
C3C C4C H4C 120.2
C4D C3D C2D 120.37(10)
C4D C3D C8C 119.97(10)
C2D C3D C8C 119.65(10)
C6B C1B C2B 122.39(11)
C6B C1B O1B 119.18(11)
C2B C1B O1B 118.43(11)
C5C C7C S1C 112.82(9)
C5C C7C H7C1 109.0
S1C C7C H7C1 109.0
C5C C7C H7C2 109.0
S1C C7C H7C2 109.0
H7C1 C7C H7C2 107.8
O2C C3C C2C 123.18(11)
O2C C3C C4C 115.79(11)
C2C C3C C4C 120.99(11)
C1D C2D C3D 119.43(11)
C1D C2D C7D 121.36(11)
C3D C2D C7D 119.14(10)
O1B C2 O2A 108.31(10)
O1B C2 H2A1 110.0
O2A C2 H2A1 110.0
O1B C2 H2B1 110.0
O2A C2 H2B1 110.0
H2A1 C2 H2B1 108.4
C7D C8D H8D1 109.5
C7D C8D H8D2 109.5
H8D1 C8D H8D2 109.5
C7D C8D H8D3 109.5
H8D1 C8D H8D3 109.5
H8D2 C8D H8D3 109.5
C9D C10D H10A 109.5
C9D C10D H10B 109.5
H10A C10D H10B 109.5
C9D C10D H10C 109.5
H10A C10D H10C 109.5
H10B C10D H10C 109.5
C4A C5A C6A 119.39(11)
C4A C5A C7A 122.98(11)
C6A C5A C7A 117.28(11)
C1A C6A C5A 119.96(12)
C1A C6A H6A 120.0
C5A C6A H6A 120.0
O1A C1 O2C 110.74(10)
O1A C1 H1A 109.5
O2C C1 H1A 109.5
O1A C1 H1B 109.5
O2C C1 H1B 109.5
H1A C1 H1B 108.1
C4B C5B C6B 119.43(11)
C4B C5B C7B 123.05(11)
C6B C5B C7B 117.26(11)
C5A C7A S1A 113.73(9)
C5A C7A H7A1 108.8
S1A C7A H7A1 108.8
C5A C7A H7A2 108.8
S1A C7A H7A2 108.8
H7A1 C7A H7A2 107.7
O1C C3 O2B 115.07(10)
O1C C3 H3A 108.5
O2B C3 H3A 108.5
O1C C3 H3B 108.5
O2B C3 H3B 108.5
H3A C3 H3B 107.5
C1A C2A C3A 117.94(11)
C1A C2A H2A 121.0
C3A C2A H2A 121.0

loop_
_geom_bond_atom_site_label_1
_geom_bond_atom_site_label_2
_geom_bond_distance
S1B C7B 1.8138(13)
S1B C8B 1.8392(12)
S1C C7C 1.8169(13)
S1C C8C 1.8365(12)
S1A C7A 1.8126(13)
S1A C8A 1.8366(12)
O1B C1B 1.3980(14)
O1B C2 1.4040(16)
O2C C3C 1.3810(14)
O2C C1 1.4123(15)
O2B C3B 1.3725(14)
O2B C3 1.4188(15)
O1A C1A 1.3993(14)
O1A C1 1.4084(15)
O1C C1C 1.3798(14)
O1C C3 1.4057(16)
C6D C5D 1.4031(16)
C6D C1D 1.4156(16)
C6D C11D 1.5253(16)
C8C C3D 1.5121(16)
C8C H8C1 0.9900
C8C H8C2 0.9900
C8A C1D 1.5122(16)
C8A H8A1 0.9900
C8A H8A2 0.9900
C5D C4D 1.4126(16)
C5D C8B 1.5119(16)
O2A C3A 1.3760(15)
O2A C2 1.4214(15)
C6B C1B 1.3799(16)
C6B C5B 1.4008(17)
C6B H6B 0.9500
C2C C3C 1.3860(17)
C2C C1C 1.3964(17)
C2C H2C 0.9500
C3A C2A 1.3929(17)
C3A C4A 1.3973(17)
C12D C11D 1.5374(17)
C12D H12A 0.9800
C12D H12B 0.9800
C12D H12C 0.9800
C7B C5B 1.5141(16)
C7B H7B1 0.9900
C7B H7B2 0.9900
C4B C5B 1.3862(17)
C4B C3B 1.3977(17)
C4B H4B 0.9500
C1D C2D 1.4091(16)
C3B C2B 1.3870(17)
C11D H11A 0.9900
C11D H11B 0.9900
C8B H8B1 0.9900
C8B H8B2 0.9900
C4A C5A 1.3935(17)
C4A H4A 0.9500
C7D C2D 1.5221(16)
C7D C8D 1.5426(17)
C7D H7D1 0.9900
C7D H7D2 0.9900
C5C C4C 1.3912(17)
C5C C6C 1.4060(17)
C5C C7C 1.5152(16)
C9D C4D 1.5248(16)
C9D C10D 1.5394(17)
C9D H9D1 0.9900
C9D H9D2 0.9900
C4D C3D 1.4041(16)
C1A C6A 1.3807(18)
C1A C2A 1.3908(17)
C2B C1B 1.3953(17)
C2B H2B 0.9500
C1C C6C 1.3877(17)
C6C H6C 0.9500
C4C C3C 1.3951(17)
C4C H4C 0.9500
C3D C2D 1.4139(16)
C7C H7C1 0.9900
C7C H7C2 0.9900
C2 H2A1 0.9900
C2 H2B1 0.9900
C8D H8D1 0.9800
C8D H8D2 0.9800
C8D H8D3 0.9800
C10D H10A 0.9800
C10D H10B 0.9800
C10D H10C 0.9800
C5A C6A 1.3990(17)
C5A C7A 1.5079(17)
C6A H6A 0.9500
C1 H1A 0.9900
C1 H1B 0.9900
C7A H7A1 0.9900
C7A H7A2 0.9900
C3 H3A 0.9900
C3 H3B 0.9900
C2A H2A 0.9500

loop_
_cod_related_entry_id
_cod_related_entry_database
_cod_related_entry_code
1 ChemSpider 30651598
